data_4125888
loop_
_publ_author_name
'Gong, Xirui'
'Young, Ryan M.'
'Hartlieb, Karel J.'
'Miller, Claire'
'Wu, Yilei'
'Xiao, Hai'
'Li, Peng'
'Hafezi, Nema'
'Zhou, Jiawang'
'Ma, Lin'
'Cheng, Tao'
'Goddard, 3rd, William A'
'Farha, Omar K.'
'Hupp, Joseph T.'
'Wasielewski, Michael R.'
'Stoddart, J. Fraser'

_publ_section_title
;
 Intramolecular Energy and Electron Transfer within a
 Diazaperopyrenium-Based Cyclophane.
;
_journal_issue 11
_journal_name_full 'Journal of the American Chemical Society'
_journal_page_first 4107
_journal_page_last 4116
_journal_paper_doi 10.1021/jacs.6b13223
_journal_volume 139
_journal_year 2017
_chemical_formula_moiety 'C56 H40 N4, 1.5(C16 H10), 4(F6 P), 4(C2 H3 N)'
_chemical_formula_sum 'C88 H67 F24 N8 P4'
_chemical_formula_weight 1816.37
_chemical_name_systematic
;
 ?
;
_space_group_crystal_system triclinic
_space_group_IT_number 2
_space_group_name_Hall '-P 1'
_space_group_name_H-M_alt 'P -1'
_symmetry_space_group_name_Hall '-P 1'
_symmetry_space_group_name_H-M 'P -1'
_atom_sites_solution_hydrogens geom
_atom_sites_solution_primary dual
_audit_creation_date 2014-12-17
_audit_creation_method
;
Olex2 1.2
(compiled 2014.11.28 svn.r3106 for OlexSys, GUI svn.r4959)
;
_cell_angle_alpha 92.310(2)
_cell_angle_beta 106.077(2)
_cell_angle_gamma 102.044(2)
_cell_formula_units_Z 1
_cell_length_a 10.7635(6)
_cell_length_b 11.6514(6)
_cell_length_c 17.8407(9)
_cell_measurement_reflns_used 5027
_cell_measurement_temperature 100(2)
_cell_measurement_theta_max 62.373
_cell_measurement_theta_min 2.591
_cell_volume 2091.09(19)
_computing_cell_refinement 'SAINT v8.34A (Bruker, 2013)'
_computing_data_collection 'APEX2 V2.1-4 (Bruker, 2007)'
_computing_data_reduction 'SAINT v8.34A (Bruker, 2013)'
_computing_molecular_graphics 'Olex2 (Dolomanov et al., 2009)'
_computing_publication_material 'Olex2 (Dolomanov et al., 2009)'
_computing_structure_refinement 'XL (Sheldrick, 2008)'
_computing_structure_solution 'XM (Sheldrick, 2008)'
_diffrn_ambient_temperature 99.99
_diffrn_detector_area_resol_mean 8
_diffrn_measured_fraction_theta_full 0.822
_diffrn_measured_fraction_theta_max 0.929
_diffrn_measurement_device_type 'Bruker Kappa APEX CCD area detector'
_diffrn_measurement_method '\w and \f scans'
_diffrn_radiation_monochromator 'MX optics'
_diffrn_radiation_type CuK\a
_diffrn_radiation_wavelength 1.54178
_diffrn_reflns_av_R_equivalents 0.0209
_diffrn_reflns_av_unetI/netI 0.0292
_diffrn_reflns_Laue_measured_fraction_full 0.822
_diffrn_reflns_Laue_measured_fraction_max 0.929
_diffrn_reflns_limit_h_max 12
_diffrn_reflns_limit_h_min -8
_diffrn_reflns_limit_k_max 13
_diffrn_reflns_limit_k_min -13
_diffrn_reflns_limit_l_max 20
_diffrn_reflns_limit_l_min -20
_diffrn_reflns_number 11494
_diffrn_reflns_point_group_measured_fraction_full 0.822
_diffrn_reflns_point_group_measured_fraction_max 0.929
_diffrn_reflns_theta_full 67.679
_diffrn_reflns_theta_max 62.460
_diffrn_reflns_theta_min 2.592
_diffrn_source 'sealed tube'
_exptl_absorpt_coefficient_mu 1.760
_exptl_absorpt_correction_T_max 0.7522
_exptl_absorpt_correction_T_min 0.6455
_exptl_absorpt_correction_type multi-scan
_exptl_absorpt_process_details
;
SADABS-2014/2 (Bruker,2014/2) was used for absorption correction.
wR2(int) was 0.0772 before and 0.0342 after correction.
The Ratio of minimum to maximum transmission is 0.8581.
The \l/2 correction factor is 0.00150.
;
_exptl_crystal_colour orange
_exptl_crystal_colour_primary orange
_exptl_crystal_density_diffrn 1.442
_exptl_crystal_description rod
_exptl_crystal_F_000 927
_exptl_crystal_size_max 0.309
_exptl_crystal_size_mid 0.116
_exptl_crystal_size_min 0.076
_refine_diff_density_max 1.312
_refine_diff_density_min -0.874
_refine_diff_density_rms 0.116
_refine_ls_extinction_method none
_refine_ls_goodness_of_fit_ref 1.776
_refine_ls_hydrogen_treatment constr
_refine_ls_matrix_type full
_refine_ls_number_parameters 822
_refine_ls_number_reflns 6199
_refine_ls_number_restraints 1456
_refine_ls_restrained_S_all 1.753
_refine_ls_R_factor_all 0.1318
_refine_ls_R_factor_gt 0.1160
_refine_ls_shift/su_max 0.000
_refine_ls_shift/su_mean 0.000
_refine_ls_structure_factor_coef Fsqd
_refine_ls_weighting_details 'w=1/[\s^2^(Fo^2^)+(0.2000P)^2^] where P=(Fo^2^+2Fc^2^)/3'
_refine_ls_weighting_scheme calc
_refine_ls_wR_factor_gt 0.3593
_refine_ls_wR_factor_ref 0.3886
_reflns_Friedel_coverage 0.000
_reflns_number_gt 4854
_reflns_number_total 6199
_reflns_threshold_expression 'I > 2\s(I)'
_cod_data_source_file ja6b13223_si_002.cif
_cod_data_source_block cx0170
_cod_original_cell_volume 2091.08(19)
_cod_database_code 4125888
_shelxl_version_number 2014-3
_shelx_space_group_comment
;
The symmetry employed for this shelxl refinement is uniquely defined
by the following loop, which should always be used as a source of
symmetry information in preference to the above space-group names.
They are only intended as comments.
;
_shelx_estimated_absorpt_t_max 0.878
_shelx_estimated_absorpt_t_min 0.612
_olex2_refinement_description
;
1. Fixed Uiso
 At 1.2 times of:
  All C(H) groups, All C(H,H) groups
 At 1.5 times of:
  All C(H,H,H) groups
2. Restrained distances
 F7-F12 \\sim F7-F11 \\sim F7-F10 \\sim F7-F9 \\sim F12-F11 \\sim F12-F8 \\sim
F12-F10 \\sim F11-F8 \\sim F11-
 F9 \\sim F8-F10 \\sim F8-F9 \\sim F10-F9 \\sim F7A-F12A \\sim F7A-F11A \\sim
F7A-F10A \\sim F7A-F9A \\sim F12A-
 F11A \\sim F12A-F8A \\sim F12A-F10A \\sim F11A-F8A \\sim F11A-F9A \\sim
F8A-F10A \\sim F8A-F9A \\sim F10A-
 F9A \\sim F8B-F7B \\sim F8B-F11B \\sim F8B-F9B \\sim F8B-F12B \\sim F7B-F11B
\\sim F7B-F10B \\sim F7B-F12B
 \\sim F11B-F10B \\sim F11B-F9B
 with sigma of 0.04
 P2-F7 \\sim P2-F12 \\sim P2-F11 \\sim P2-F8 \\sim P2-F10 \\sim P2-F9 \\sim
P2A-F7A \\sim P2A-F12A \\sim P2A-
 F11A \\sim P2A-F8A \\sim P2A-F10A \\sim P2A-F9A \\sim P2B-F8B \\sim P2B-F7B
\\sim P2B-F11B \\sim P2B-F10B
 \\sim P2B-F9B \\sim P2B-F12B
 with sigma of 0.02
3. Uiso/Uaniso restraints and constraints
Uanis(P2B) = Uanis(P2) = Uanis(P2A)
4. Rigid body (RIGU) restrains
 All non-hydrogen atoms
 with sigma for 1-2 distances of 0.004 and sigma for 1-3 distances of 0.004
5. Others
 1*[Sof(P2)+Sof(F7)+Sof(F8)+Sof(F9)+Sof(F10)+Sof(F11)+Sof(F12)]+1*[Sof(P2A)+
 Sof(F7A)+Sof(F8A)+Sof(F9A)+Sof(F10A)+Sof(F11A)+Sof(F12A)]+1*[Sof(P2B)+Sof(F7B)+
 Sof(F8B)+Sof(F9B)+Sof(F10B)+Sof(F11B)+Sof(F12B)]=1 with esd of 0.00001
 Sof(P2)=Sof(F7)=Sof(F8)=Sof(F9)=Sof(F10)=Sof(F11)=Sof(F12)=FVAR(1)
 Sof(P2A)=Sof(F7A)=Sof(F8A)=Sof(F9A)=Sof(F10A)=Sof(F11A)=Sof(F12A)=FVAR(2)
 Sof(P2B)=Sof(F7B)=Sof(F8B)=Sof(F9B)=Sof(F10B)=Sof(F11B)=Sof(F12B)=FVAR(3)
 Fixed Sof: H3(0.5) C4(0.5) H4(0.5) C5(0.5) H5(0.5) H6(0.5) H7(0.5) C8(0.5)
 H8(0.5) C9(0.5) H9(0.5) H10(0.5) H13(0.5) C14(0.5) H14(0.5) C15(0.5) H15(0.5)
 H16(0.5) H17(0.5) C18(0.5) H18(0.5) C19(0.5) H19(0.5) H20(0.5) C41(0.25)
 H41(0.25) C42(0.25) H42(0.25) C43(0.25) C44(0.25) H44(0.25) C45(0.25)
 H45(0.25) C46(0.25) C47(0.25) H47(0.25) C48(0.25) H48(0.25) C49(0.25)
 H49(0.25) C50(0.25) C51(0.25) H51(0.25) C52(0.25) H52(0.25) C53(0.25)
 C54(0.25) H54(0.25) C55(0.25) C56(0.25)
6.a Secondary CH2 refined with riding coordinates:
 C1(H1A,H1B), C26(H26A,H26B)
6.b Aromatic/amide H refined with riding coordinates:
 C2(H2), C3(H3), C4(H4), C5(H5), C6(H6), C7(H7), C8(H8), C9(H9), C10(H10),
 C11(H11), C12(H12), C13(H13), C14(H14), C15(H15), C16(H16), C17(H17), C18(H18),
  C19(H19), C20(H20), C21(H21), C28(H28), C29(H29), C31(H31), C32(H32),
 C41(H41), C42(H42), C44(H44), C45(H45), C47(H47), C48(H48), C49(H49), C51(H51),
  C52(H52), C54(H54), C36(H36), C37(H37), C38(H38), C39(H39), C40(H40)
6.c Idealised Me refined as rotating group:
 C58(H58A,H58B,H58C), C60(H60A,H60B,H60C)
;
_olex2_date_sample_data_collection 12/03/2014
_olex2_date_sample_submission 12/01/2014
_olex2_submission_original_sample_id 04-044-CF
_olex2_submission_special_instructions 'No special instructions were received'

loop_
_space_group_symop_operation_xyz
'x, y, z'
'-x, -y, -z'

loop_
_atom_site_label
_atom_site_type_symbol
_atom_site_fract_x
_atom_site_fract_y
_atom_site_fract_z
_atom_site_U_iso_or_equiv
_atom_site_adp_type
_atom_site_occupancy
_atom_site_site_symmetry_order
_atom_site_calc_flag
_atom_site_refinement_flags_posn
_atom_site_refinement_flags_adp
_atom_site_refinement_flags_occupancy
_atom_site_disorder_assembly
_atom_site_disorder_group
N1 N -0.0159(4) 1.0682(4) -0.3589(2) 0.0575(10) Uani 1 1 d . U . . .
N2 N 0.5378(3) 0.9401(3) 0.2542(2) 0.0489(9) Uani 1 1 d . U . . .
C1 C -0.1122(5) 1.0824(5) -0.4342(2) 0.0617(13) Uani 1 1 d . U . . .
H1A H -0.1233 1.0165 -0.4740 0.074 Uiso 1 1 calc R . . . .
H1B H -0.0786 1.1572 -0.4540 0.074 Uiso 1 1 calc R . . . .
C2 C 0.0533(6) 1.1629(6) -0.3076(3) 0.0653(13) Uani 1 1 d . U . . .
H2 H 0.0470 1.2396 -0.3219 0.078 Uiso 1 1 calc R . . . .
C3 C 0.1332(5) 1.1507(5) -0.2344(3) 0.0623(12) Uani 1 1 d . U . . .
H3 H 0.1832 1.2187 -0.1994 0.075 Uiso 0.5 1 calc R . P A 2
C4 C 0.2204(9) 1.2627(9) -0.1767(5) 0.0509(19) Uani 0.5 1 d . U P B 1
H4 H 0.2244 1.3398 -0.1928 0.061 Uiso 0.5 1 calc R . P B 1
C5 C 0.2885(9) 1.2460(9) -0.1048(5) 0.0504(18) Uani 0.5 1 d . U P B 1
H5 H 0.3388 1.3127 -0.0687 0.060 Uiso 0.5 1 calc R . P B 1
C6 C 0.2879(5) 1.1224(5) -0.0788(3) 0.0539(11) Uani 1 1 d . U . . .
H6 H 0.2898 1.1999 -0.0939 0.065 Uiso 0.5 1 calc R . P B 2
C7 C 0.3558(5) 1.1059(5) -0.0025(3) 0.0530(11) Uani 1 1 d . U . . .
H7 H 0.4039 1.1723 0.0344 0.064 Uiso 0.5 1 calc R . P C 2
C8 C 0.4317(8) 1.2108(8) 0.0566(5) 0.0469(18) Uani 0.5 1 d . U P D 1
H8 H 0.4344 1.2888 0.0424 0.056 Uiso 0.5 1 calc R . P D 1
C9 C 0.4973(9) 1.1919(9) 0.1318(5) 0.0489(18) Uani 0.5 1 d . U P D 1
H9 H 0.5502 1.2573 0.1682 0.059 Uiso 0.5 1 calc R . P D 1
C10 C 0.4861(4) 1.0692(4) 0.1567(2) 0.0493(10) Uani 1 1 d . U . . .
H10 H 0.4911 1.1475 0.1429 0.059 Uiso 0.5 1 calc R . P D 2
C11 C 0.5437(5) 1.0493(5) 0.2341(3) 0.0525(11) Uani 1 1 d . U . . .
H11 H 0.5876 1.1145 0.2726 0.063 Uiso 1 1 calc R . . . .
C12 C 0.4807(5) 0.8461(5) 0.2003(3) 0.0582(12) Uani 1 1 d . U . . .
H12 H 0.4814 0.7689 0.2154 0.070 Uiso 1 1 calc R . . . .
C13 C 0.4218(5) 0.8605(5) 0.1239(3) 0.0567(11) Uani 1 1 d . U . . .
H13 H 0.3809 0.7930 0.0868 0.068 Uiso 0.5 1 calc R . P E 2
C14 C 0.3443(10) 0.7633(9) 0.0664(5) 0.0537(19) Uani 0.5 1 d . U P F 1
H14 H 0.3370 0.6853 0.0813 0.064 Uiso 0.5 1 calc R . P F 1
C15 C 0.2819(9) 0.7789(8) -0.0074(5) 0.0481(18) Uani 0.5 1 d . U P F 1
H15 H 0.2357 0.7109 -0.0434 0.058 Uiso 0.5 1 calc R . P F 1
C16 C 0.2814(5) 0.8928(4) -0.0350(3) 0.0507(10) Uani 1 1 d . U . . .
H16 H 0.2791 0.8152 -0.0202 0.061 Uiso 0.5 1 calc R . P F 2
C17 C 0.2145(4) 0.9089(4) -0.1104(3) 0.0506(10) Uani 1 1 d . U . . .
H17 H 0.1668 0.8422 -0.1471 0.061 Uiso 0.5 1 calc R . P G 2
C18 C 0.1387(9) 0.8150(9) -0.1694(5) 0.0524(19) Uani 0.5 1 d . U P H 1
H18 H 0.1372 0.7361 -0.1573 0.063 Uiso 0.5 1 calc R . P H 1
C19 C 0.0681(9) 0.8332(9) -0.2425(5) 0.0534(19) Uani 0.5 1 d . U P H 1
H19 H 0.0145 0.7666 -0.2777 0.064 Uiso 0.5 1 calc R . P H 1
C20 C 0.0709(5) 0.9417(5) -0.2672(3) 0.0597(12) Uani 1 1 d . U . . .
H20 H 0.0764 0.8640 -0.2548 0.072 Uiso 0.5 1 calc R . P H 2
C21 C -0.0063(5) 0.9605(6) -0.3407(3) 0.0652(13) Uani 1 1 d . U . . .
H21 H -0.0530 0.8947 -0.3784 0.078 Uiso 1 1 calc R . . . .
C22 C 0.1405(4) 1.0394(5) -0.2121(2) 0.0495(11) Uani 1 1 d . U . . .
C23 C 0.2163(4) 1.0230(4) -0.1335(2) 0.0479(10) Uani 1 1 d . U . . .
C24 C 0.3531(4) 0.9908(4) 0.0201(2) 0.0433(10) Uani 1 1 d . U . . .
C25 C 0.4207(4) 0.9731(4) 0.0996(2) 0.0452(10) Uani 1 1 d . U . . .
C26 C 0.5839(4) 0.9217(5) 0.3394(2) 0.0534(11) Uani 1 1 d . U . . .
H26A H 0.6602 0.9866 0.3675 0.064 Uiso 1 1 calc R . . . .
H26B H 0.6127 0.8463 0.3450 0.064 Uiso 1 1 calc R . . . .
C27 C 0.4703(4) 0.9192(4) 0.3734(2) 0.0476(10) Uani 1 1 d . U . . .
C28 C 0.4480(4) 1.0235(4) 0.4003(2) 0.0477(10) Uani 1 1 d . U . . .
H28 H 0.5104 1.0957 0.4034 0.057 Uiso 1 1 calc R . . . .
C29 C 0.3343(4) 1.0227(4) 0.4229(2) 0.0488(10) Uani 1 1 d . U . . .
H29 H 0.3185 1.0948 0.4406 0.059 Uiso 1 1 calc R . . . .
C30 C 0.2432(4) 0.9167(5) 0.4197(2) 0.0514(11) Uani 1 1 d . U . . .
C31 C 0.2698(5) 0.8129(5) 0.3970(3) 0.0583(12) Uani 1 1 d . U . . .
H31 H 0.2103 0.7402 0.3972 0.070 Uiso 1 1 calc R . . . .
C32 C 0.3834(5) 0.8127(4) 0.3736(2) 0.0541(11) Uani 1 1 d . U . . .
H32 H 0.4011 0.7403 0.3580 0.065 Uiso 1 1 calc R . . . .
C41 C 0.408(2) 1.4788(18) -0.2178(14) 0.068(4) Uani 0.25 1 d . U P I -1
H41 H 0.3828 1.4899 -0.2719 0.081 Uiso 0.25 1 calc R . P I -1
C42 C 0.313(2) 1.4656(17) -0.1762(13) 0.066(4) Uani 0.25 1 d . U P I -1
H42 H 0.2230 1.4599 -0.2045 0.080 Uiso 0.25 1 calc R . P I -1
C43 C 0.3465(18) 1.4602(13) -0.0926(12) 0.054(3) Uani 0.25 1 d . U P I -1
C44 C 0.257(2) 1.4559(16) -0.0488(13) 0.061(4) Uani 0.25 1 d . U P I -1
H44 H 0.1689 1.4628 -0.0731 0.073 Uiso 0.25 1 calc R . P I -1
C45 C 0.2926(17) 1.4432(13) 0.0213(12) 0.050(3) Uani 0.25 1 d . U P I -1
H45 H 0.2277 1.4400 0.0485 0.060 Uiso 0.25 1 calc R . P I -1
C46 C 0.4243(18) 1.4324(16) 0.0673(12) 0.055(4) Uani 0.25 1 d . U P I -1
C47 C 0.4610(19) 1.4184(16) 0.1467(12) 0.060(4) Uani 0.25 1 d . U P I -1
H47 H 0.4011 1.4187 0.1770 0.071 Uiso 0.25 1 calc R . P I -1
C48 C 0.596(2) 1.4032(17) 0.1817(14) 0.066(4) Uani 0.25 1 d . U P I -1
H48 H 0.6235 1.3894 0.2352 0.079 Uiso 0.25 1 calc R . P I -1
C49 C 0.6844(18) 1.4091(16) 0.1357(13) 0.062(4) Uani 0.25 1 d . U P I -1
H49 H 0.7731 1.4040 0.1607 0.075 Uiso 0.25 1 calc R . P I -1
C50 C 0.650(2) 1.4216(17) 0.0577(14) 0.065(4) Uani 0.25 1 d . U P I -1
C51 C 0.7447(17) 1.4333(12) 0.0115(12) 0.052(3) Uani 0.25 1 d . U P I -1
H51 H 0.8338 1.4297 0.0369 0.063 Uiso 0.25 1 calc R . P I -1
C52 C 0.710(2) 1.4489(14) -0.0656(13) 0.062(4) Uani 0.25 1 d . U P I -1
H52 H 0.7724 1.4521 -0.0948 0.074 Uiso 0.25 1 calc R . P I -1
C53 C 0.5676(19) 1.4612(14) -0.1048(12) 0.054(3) Uani 0.25 1 d . U P I -1
C54 C 0.534(2) 1.4758(19) -0.1811(14) 0.067(4) Uani 0.25 1 d . U P I -1
H54 H 0.5980 1.4840 -0.2090 0.080 Uiso 0.25 1 calc R . P I -1
C55 C 0.483(2) 1.4497(15) -0.0580(13) 0.058(3) Uani 0.25 1 d . U P I -1
C56 C 0.5140(18) 1.4361(14) 0.0221(12) 0.053(3) Uani 0.25 1 d . U P I -1
C33 C 0.1039(6) 1.1010(11) 0.0919(4) 0.117(3) Uani 1 1 d . U . . .
C34 C 0.0352(5) 0.9965(11) 0.0387(4) 0.116(3) Uani 1 1 d . U . . .
C35 C 0.0433(6) 0.8832(12) 0.0661(5) 0.124(3) Uani 1 1 d . U . . .
C36 C 0.1124(6) 0.8769(11) 0.1421(4) 0.128(3) Uani 1 1 d . U . . .
H36 H 0.1164 0.8025 0.1614 0.154 Uiso 1 1 calc R . . . .
C37 C 0.1786(6) 0.9839(13) 0.1922(5) 0.127(3) Uani 1 1 d . U . . .
H37 H 0.2291 0.9795 0.2445 0.152 Uiso 1 1 calc R . . . .
C38 C 0.1715(7) 1.0913(13) 0.1674(5) 0.127(3) Uani 1 1 d . U . . .
H38 H 0.2139 1.1604 0.2028 0.153 Uiso 1 1 calc R . . . .
C39 C 0.0919(7) 1.2121(12) 0.0619(5) 0.125(3) Uani 1 1 d . U . . .
H39 H 0.1332 1.2827 0.0960 0.150 Uiso 1 1 calc R . . . .
C40 C 0.0254(6) 1.2197(10) -0.0114(4) 0.117(3) Uani 1 1 d . U . . .
H40 H 0.0229 1.2955 -0.0286 0.140 Uiso 1 1 calc R . . . .
P1 P 0.77486(15) 0.69414(13) 0.45868(9) 0.0724(6) Uani 1 1 d . U . . .
F1 F 0.8243(3) 0.8328(2) 0.45088(17) 0.0640(8) Uani 1 1 d . U . . .
F2 F 0.9065(3) 0.6711(3) 0.4465(2) 0.0774(10) Uani 1 1 d . U . . .
F3 F 0.8361(3) 0.7171(3) 0.54933(19) 0.0727(9) Uani 1 1 d . U . . .
F4 F 0.7255(4) 0.5580(3) 0.4667(2) 0.0906(11) Uani 1 1 d . U . . .
F5 F 0.6388(4) 0.7172(3) 0.4675(3) 0.0920(11) Uani 1 1 d . U . . .
F6 F 0.7096(4) 0.6728(4) 0.3667(2) 0.0973(12) Uani 1 1 d . U . . .
P2 P -0.1199(5) 0.4672(4) -0.2160(2) 0.0684(8) Uani 0.433(3) 1 d D U P J 1
F7 F -0.0759(12) 0.4834(10) -0.1228(5) 0.100(3) Uani 0.433(3) 1 d D U P J 1
F8 F -0.1588(9) 0.4520(7) -0.3072(4) 0.075(2) Uani 0.433(3) 1 d D U P J 1
F9 F -0.2542(11) 0.3802(11) -0.2164(7) 0.101(4) Uani 0.433(3) 1 d D U P J 1
F10 F -0.1817(16) 0.5765(12) -0.2159(8) 0.093(4) Uani 0.433(3) 1 d D U P J 1
F11 F -0.0556(12) 0.3563(9) -0.2143(7) 0.099(3) Uani 0.433(3) 1 d D U P J 1
F12 F 0.0190(9) 0.5504(8) -0.2112(6) 0.095(3) Uani 0.433(3) 1 d D U P J 1
P2A P -0.0849(4) 0.5168(4) -0.2473(3) 0.0684(8) Uani 0.412(2) 1 d D U P K 2
F7A F -0.0297(10) 0.5293(9) -0.1538(5) 0.086(2) Uani 0.412(2) 1 d D U P K 2
F8A F -0.1413(9) 0.5018(8) -0.3392(5) 0.077(2) Uani 0.412(2) 1 d D U P K 2
F9A F -0.1996(11) 0.4059(9) -0.2456(6) 0.088(3) Uani 0.412(2) 1 d D U P K 2
F10A F -0.1787(14) 0.6007(12) -0.2397(8) 0.086(4) Uani 0.412(2) 1 d D U P K 2
F11A F 0.0071(8) 0.4314(7) -0.2537(5) 0.080(2) Uani 0.412(2) 1 d D U P K 2
F12A F 0.0285(9) 0.6272(8) -0.2478(5) 0.097(3) Uani 0.412(2) 1 d D U P K 2
P2B P -0.0741(12) 0.4527(10) -0.1957(6) 0.0684(8) Uani 0.155(3) 1 d D U P L 3
F7B F -0.140(3) 0.5583(19) -0.1779(16) 0.106(6) Uani 0.155(3) 1 d D U P L 3
F8B F -0.086(3) 0.414(2) -0.1122(11) 0.094(6) Uani 0.155(3) 1 d D U P L 3
F9B F -0.008(3) 0.349(2) -0.207(2) 0.096(7) Uani 0.155(3) 1 d D U P L 3
F10B F -0.054(3) 0.527(2) -0.2687(12) 0.087(6) Uani 0.155(3) 1 d D U P L 3
F11B F 0.0668(19) 0.535(2) -0.1485(14) 0.107(6) Uani 0.155(3) 1 d D U P L 3
F12B F -0.221(2) 0.371(3) -0.230(2) 0.095(7) Uani 0.155(3) 1 d D U P L 3
N3 N 0.2015(5) 0.8186(5) -0.3962(2) 0.0714(12) Uani 1 1 d . U . . .
C57 C 0.1613(5) 0.7205(6) -0.3959(3) 0.0659(13) Uani 1 1 d . U . . .
C58 C 0.1098(9) 0.5966(7) -0.3957(6) 0.113(3) Uani 1 1 d . U . . .
H58A H 0.0125 0.5791 -0.4137 0.169 Uiso 1 1 calc GR . . . .
H58B H 0.1394 0.5742 -0.3425 0.169 Uiso 1 1 calc GR . . . .
H58C H 0.1422 0.5519 -0.4310 0.169 Uiso 1 1 calc GR . . . .
N4 N 0.4970(10) 1.2856(7) 0.3150(4) 0.123(3) Uani 1 1 d . U . . .
C59 C 0.4623(7) 1.3509(5) 0.3477(3) 0.0751(15) Uani 1 1 d . U . . .
C60 C 0.4181(7) 1.4371(7) 0.3877(5) 0.097(2) Uani 1 1 d . U . . .
H60A H 0.4568 1.5164 0.3770 0.145 Uiso 1 1 calc GR . . . .
H60B H 0.4463 1.4313 0.4443 0.145 Uiso 1 1 calc GR . . . .
H60C H 0.3210 1.4224 0.3690 0.145 Uiso 1 1 calc GR . . . .

loop_
_atom_site_aniso_label
_atom_site_aniso_U_11
_atom_site_aniso_U_22
_atom_site_aniso_U_33
_atom_site_aniso_U_23
_atom_site_aniso_U_13
_atom_site_aniso_U_12
N1 0.041(2) 0.101(3) 0.0374(18) 0.0069(17) 0.0178(15) 0.0211(19)
N2 0.0321(19) 0.075(2) 0.0434(18) 0.0019(15) 0.0144(14) 0.0166(16)
C1 0.051(3) 0.102(4) 0.033(2) 0.009(2) 0.0140(19) 0.018(2)
C2 0.060(3) 0.095(3) 0.039(2) 0.007(2) 0.014(2) 0.011(2)
C3 0.057(3) 0.089(3) 0.042(2) 0.007(2) 0.016(2) 0.017(2)
C4 0.041(4) 0.074(5) 0.041(3) -0.001(3) 0.017(3) 0.015(3)
C5 0.036(4) 0.073(5) 0.046(4) 0.003(3) 0.018(3) 0.013(3)
C6 0.039(2) 0.080(3) 0.041(2) 0.0029(18) 0.0105(17) 0.013(2)
C7 0.045(3) 0.075(3) 0.041(2) 0.0012(18) 0.0165(18) 0.016(2)
C8 0.034(4) 0.067(4) 0.042(3) 0.000(3) 0.018(3) 0.010(3)
C9 0.038(4) 0.072(4) 0.042(3) 0.001(3) 0.020(3) 0.015(3)
C10 0.034(2) 0.077(3) 0.0373(19) -0.0008(17) 0.0126(16) 0.0139(18)
C11 0.040(2) 0.075(3) 0.042(2) 0.0009(18) 0.0095(17) 0.015(2)
C12 0.056(3) 0.073(3) 0.050(2) 0.0028(19) 0.019(2) 0.018(2)
C13 0.058(3) 0.071(3) 0.043(2) -0.0028(18) 0.0190(19) 0.016(2)
C14 0.054(5) 0.066(5) 0.046(3) 0.002(3) 0.025(3) 0.012(4)
C15 0.045(5) 0.056(4) 0.043(3) -0.006(3) 0.020(3) 0.005(3)
C16 0.042(2) 0.070(3) 0.044(2) -0.0007(18) 0.0189(17) 0.0123(19)
C17 0.037(2) 0.075(3) 0.042(2) -0.0047(18) 0.0175(17) 0.0135(19)
C18 0.044(4) 0.071(5) 0.047(4) -0.002(3) 0.019(3) 0.018(3)
C19 0.040(4) 0.077(5) 0.045(4) -0.010(3) 0.017(3) 0.013(3)
C20 0.044(3) 0.087(3) 0.049(2) -0.005(2) 0.0099(19) 0.025(2)
C21 0.043(3) 0.103(4) 0.048(2) -0.007(2) 0.0080(19) 0.022(2)
C22 0.027(2) 0.086(3) 0.040(2) -0.0018(18) 0.0152(16) 0.0149(19)
C23 0.031(2) 0.081(3) 0.039(2) 0.0013(18) 0.0203(16) 0.0152(19)
C24 0.028(2) 0.068(2) 0.0400(19) -0.0018(16) 0.0205(16) 0.0095(17)
C25 0.028(2) 0.072(2) 0.042(2) 0.0013(17) 0.0211(16) 0.0111(17)
C26 0.036(2) 0.081(3) 0.041(2) 0.0050(19) 0.0049(17) 0.018(2)
C27 0.035(2) 0.078(3) 0.0278(17) 0.0049(16) 0.0023(15) 0.0177(18)
C28 0.040(2) 0.070(3) 0.0281(17) 0.0037(16) 0.0027(15) 0.0117(18)
C29 0.043(2) 0.076(3) 0.0245(17) 0.0025(16) 0.0021(15) 0.0190(19)
C30 0.043(2) 0.086(3) 0.0222(17) 0.0047(17) 0.0063(15) 0.013(2)
C31 0.051(3) 0.078(3) 0.043(2) 0.003(2) 0.0164(19) 0.006(2)
C32 0.049(3) 0.069(3) 0.040(2) 0.0029(18) 0.0105(18) 0.011(2)
C41 0.058(7) 0.060(11) 0.086(8) 0.017(7) 0.018(6) 0.018(7)
C42 0.053(8) 0.050(9) 0.085(7) 0.012(6) 0.012(6) -0.004(7)
C43 0.045(6) 0.023(6) 0.085(6) 0.004(5) 0.014(5) -0.004(5)
C44 0.051(7) 0.040(8) 0.086(7) 0.009(6) 0.017(5) 0.002(6)
C45 0.035(6) 0.024(7) 0.085(7) 0.006(5) 0.015(5) -0.001(5)
C46 0.038(6) 0.051(9) 0.076(6) 0.012(6) 0.018(5) 0.006(5)
C47 0.039(7) 0.051(9) 0.078(7) 0.011(6) 0.011(5) -0.008(6)
C48 0.043(7) 0.052(9) 0.083(8) -0.010(7) 0.000(6) -0.002(6)
C49 0.028(7) 0.044(8) 0.094(7) -0.013(6) 0.001(5) -0.009(6)
C50 0.042(6) 0.046(9) 0.096(7) -0.003(6) 0.009(5) 0.004(6)
C51 0.036(7) 0.021(6) 0.085(7) -0.007(5) 0.001(5) -0.002(5)
C52 0.056(7) 0.028(7) 0.087(7) -0.005(6) 0.006(5) 0.001(6)
C53 0.044(6) 0.035(7) 0.077(6) 0.009(5) 0.016(5) -0.005(5)
C54 0.058(7) 0.060(11) 0.085(7) 0.026(7) 0.022(5) 0.012(7)
C55 0.054(6) 0.038(8) 0.081(6) 0.016(5) 0.021(4) 0.005(5)
C56 0.038(6) 0.034(8) 0.080(6) 0.007(5) 0.016(4) -0.004(5)
C33 0.025(3) 0.247(8) 0.064(3) -0.072(4) 0.011(2) 0.019(4)
C34 0.024(3) 0.245(8) 0.066(3) -0.074(4) 0.012(2) 0.022(4)
C35 0.034(3) 0.259(9) 0.077(4) -0.061(4) 0.022(3) 0.033(5)
C36 0.038(3) 0.267(9) 0.073(4) -0.053(4) 0.020(3) 0.030(4)
C37 0.032(3) 0.271(9) 0.068(4) -0.061(5) 0.018(3) 0.025(5)
C38 0.035(3) 0.264(9) 0.070(4) -0.069(4) 0.012(3) 0.024(5)
C39 0.037(3) 0.236(8) 0.086(4) -0.075(4) 0.015(3) 0.020(4)
C40 0.043(3) 0.214(8) 0.087(4) -0.064(4) 0.021(3) 0.027(4)
P1 0.0597(11) 0.0806(11) 0.0809(10) 0.0080(8) 0.0220(8) 0.0230(7)
F1 0.0536(17) 0.0692(17) 0.0736(17) 0.0086(13) 0.0212(13) 0.0200(13)
F2 0.071(2) 0.0675(18) 0.108(2) 0.0091(16) 0.0438(18) 0.0225(14)
F3 0.0656(19) 0.0760(19) 0.0797(19) 0.0145(14) 0.0252(15) 0.0163(14)
F4 0.079(2) 0.083(2) 0.113(3) 0.0077(18) 0.031(2) 0.0210(17)
F5 0.067(2) 0.090(2) 0.121(3) 0.014(2) 0.0285(19) 0.0213(17)
F6 0.089(3) 0.103(3) 0.093(2) -0.0032(19) 0.0143(19) 0.026(2)
P2 0.063(2) 0.0743(17) 0.057(2) -0.0092(12) 0.0042(13) 0.0127(15)
F7 0.107(7) 0.109(7) 0.066(4) -0.010(4) 0.006(4) 0.015(6)
F8 0.095(6) 0.065(4) 0.064(4) -0.004(3) 0.029(4) 0.012(4)
F9 0.103(6) 0.110(6) 0.079(5) -0.009(4) 0.038(5) -0.010(5)
F10 0.106(7) 0.104(6) 0.061(7) -0.014(5) 0.014(5) 0.028(5)
F11 0.116(8) 0.082(5) 0.098(6) 0.007(4) 0.022(6) 0.030(5)
F12 0.091(6) 0.075(5) 0.104(6) -0.003(4) 0.020(5) -0.001(4)
P2A 0.063(2) 0.0743(17) 0.057(2) -0.0092(12) 0.0042(13) 0.0127(15)
F7A 0.070(6) 0.109(6) 0.067(4) -0.010(4) -0.004(4) 0.029(5)
F8A 0.076(5) 0.084(5) 0.064(4) -0.012(3) 0.004(3) 0.027(4)
F9A 0.081(6) 0.095(6) 0.075(6) -0.016(4) 0.008(4) 0.015(4)
F10A 0.098(6) 0.092(6) 0.061(7) -0.022(5) 0.001(5) 0.042(5)
F11A 0.070(5) 0.081(5) 0.082(5) -0.010(4) 0.004(4) 0.030(4)
F12A 0.090(6) 0.091(5) 0.085(5) -0.012(4) -0.006(4) 0.011(4)
P2B 0.063(2) 0.0743(17) 0.057(2) -0.0092(12) 0.0042(13) 0.0127(15)
F7B 0.113(13) 0.103(10) 0.104(13) 0.006(8) 0.024(10) 0.040(9)
F8B 0.088(12) 0.108(12) 0.088(8) 0.004(7) 0.020(7) 0.033(9)
F9B 0.085(12) 0.087(9) 0.116(14) -0.001(8) 0.028(10) 0.021(8)
F10B 0.082(14) 0.090(11) 0.085(9) 0.003(8) 0.017(8) 0.026(9)
F11B 0.094(9) 0.105(11) 0.103(11) -0.003(8) 0.007(7) 0.014(7)
F12B 0.083(9) 0.097(12) 0.095(14) -0.009(9) 0.020(7) 0.014(7)
N3 0.058(3) 0.095(3) 0.051(2) -0.001(2) 0.0111(19) 0.006(2)
C57 0.050(3) 0.092(3) 0.045(2) -0.014(2) -0.004(2) 0.022(3)
C58 0.091(5) 0.090(4) 0.135(7) -0.013(4) -0.010(4) 0.036(4)
N4 0.170(8) 0.110(5) 0.104(5) 0.007(4) 0.038(5) 0.071(5)
C59 0.088(4) 0.071(3) 0.065(3) 0.013(2) 0.022(3) 0.017(3)
C60 0.064(4) 0.102(5) 0.115(5) -0.019(4) 0.033(4) -0.002(3)

loop_
_atom_type_symbol
_atom_type_description
_atom_type_scat_dispersion_real
_atom_type_scat_dispersion_imag
_atom_type_scat_source
C C 0.0181 0.0091 'International Tables Vol C Tables 4.2.6.8 and 6.1.1.4'
H H 0.0000 0.0000 'International Tables Vol C Tables 4.2.6.8 and 6.1.1.4'
F F 0.0727 0.0534 'International Tables Vol C Tables 4.2.6.8 and 6.1.1.4'
N N 0.0311 0.0180 'International Tables Vol C Tables 4.2.6.8 and 6.1.1.4'
P P 0.2955 0.4335 'International Tables Vol C Tables 4.2.6.8 and 6.1.1.4'

loop_
_geom_angle_atom_site_label_1
_geom_angle_atom_site_label_2
_geom_angle_atom_site_label_3
_geom_angle
_geom_angle_site_symmetry_1
_geom_angle_site_symmetry_3
C2 N1 C1 120.3(5) . .
C21 N1 C1 119.2(4) . .
C21 N1 C2 120.3(4) . .
C11 N2 C12 121.0(4) . .
C11 N2 C26 119.2(4) . .
C12 N2 C26 119.5(4) . .
N1 C1 H1A 110.0 . .
N1 C1 H1B 110.0 . .
N1 C1 C30 108.6(3) . 2_575
H1A C1 H1B 108.3 . .
C30 C1 H1A 110.0 2_575 .
C30 C1 H1B 110.0 2_575 .
N1 C2 H2 119.4 . .
N1 C2 C3 121.2(5) . .
C3 C2 H2 119.4 . .
C2 C3 H3 120.0 . .
C2 C3 C4 120.7(6) . .
C2 C3 C22 119.9(5) . .
C22 C3 H3 120.0 . .
C22 C3 C4 119.4(5) . .
C3 C4 H4 121.0 . .
C5 C4 C3 118.1(8) . .
C5 C4 H4 121.0 . .
C4 C5 H5 119.1 . .
C4 C5 C6 121.9(8) . .
C6 C5 H5 119.1 . .
C7 C6 C5 121.4(5) . .
C7 C6 H6 120.2 . .
C7 C6 C23 119.6(5) . .
C23 C6 C5 119.0(5) . .
C23 C6 H6 120.2 . .
C6 C7 H7 119.9 . .
C6 C7 C8 120.3(5) . .
C6 C7 C24 120.3(5) . .
C24 C7 H7 119.9 . .
C24 C7 C8 119.5(5) . .
C7 C8 H8 120.5 . .
C9 C8 C7 119.0(8) . .
C9 C8 H8 120.5 . .
C8 C9 H9 119.5 . .
C8 C9 C10 121.0(8) . .
C10 C9 H9 119.5 . .
C11 C10 C9 121.6(5) . .
C11 C10 H10 120.1 . .
C11 C10 C25 119.8(4) . .
C25 C10 C9 118.5(5) . .
C25 C10 H10 120.1 . .
N2 C11 C10 120.7(4) . .
N2 C11 H11 119.7 . .
C10 C11 H11 119.7 . .
N2 C12 H12 119.7 . .
N2 C12 C13 120.6(5) . .
C13 C12 H12 119.7 . .
C12 C13 H13 119.5 . .
C12 C13 C14 122.8(6) . .
C12 C13 C25 121.0(4) . .
C25 C13 H13 119.5 . .
C25 C13 C14 115.8(6) . .
C13 C14 H14 118.9 . .
C15 C14 C13 122.3(8) . .
C15 C14 H14 118.9 . .
C14 C15 H15 118.3 . .
C14 C15 C16 123.4(8) . .
C16 C15 H15 118.3 . .
C17 C16 C15 123.4(5) . .
C17 C16 H16 119.8 . .
C17 C16 C24 120.4(4) . .
C24 C16 C15 116.1(5) . .
C24 C16 H16 119.8 . .
C16 C17 H17 119.6 . .
C16 C17 C18 124.0(6) . .
C16 C17 C23 120.7(4) . .
C23 C17 H17 119.6 . .
C23 C17 C18 115.3(5) . .
C17 C18 H18 118.5 . .
C19 C18 C17 123.0(9) . .
C19 C18 H18 118.5 . .
C18 C19 H19 118.5 . .
C20 C19 C18 123.1(8) . .
C20 C19 H19 118.5 . .
C19 C20 C21 122.9(6) . .
C19 C20 C22 117.5(6) . .
C21 C20 H20 120.5 . .
C21 C20 C22 118.9(5) . .
C22 C20 H20 120.5 . .
N1 C21 C20 121.4(5) . .
N1 C21 H21 119.3 . .
C20 C21 H21 119.3 . .
C3 C22 C20 118.0(4) . .
C3 C22 C23 121.4(4) . .
C20 C22 C23 120.5(5) . .
C6 C23 C22 119.9(4) . .
C17 C23 C6 119.6(4) . .
C17 C23 C22 120.4(4) . .
C7 C24 C25 120.5(4) . .
C16 C24 C7 119.4(4) . .
C16 C24 C25 120.1(4) . .
C10 C25 C24 121.1(4) . .
C13 C25 C10 116.7(4) . .
C13 C25 C24 122.2(4) . .
N2 C26 H26A 110.0 . .
N2 C26 H26B 110.0 . .
N2 C26 C27 108.3(3) . .
H26A C26 H26B 108.4 . .
C27 C26 H26A 110.0 . .
C27 C26 H26B 110.0 . .
C28 C27 C26 119.8(4) . .
C28 C27 C32 119.9(4) . .
C32 C27 C26 120.1(4) . .
C27 C28 H28 120.0 . .
C27 C28 C29 119.9(4) . .
C29 C28 H28 120.0 . .
C28 C29 H29 119.8 . .
C28 C29 C30 120.4(4) . .
C30 C29 H29 119.8 . .
C29 C30 C1 120.2(5) . 2_575
C31 C30 C1 120.4(4) . 2_575
C31 C30 C29 119.2(4) . .
C30 C31 H31 119.6 . .
C30 C31 C32 120.8(5) . .
C32 C31 H31 119.6 . .
C27 C32 C31 119.5(5) . .
C27 C32 H32 120.2 . .
C31 C32 H32 120.2 . .
C42 C41 H41 120.0 . .
C54 C41 H41 120.0 . .
C54 C41 C42 120(2) . .
C41 C42 H42 118.4 . .
C41 C42 C43 123(2) . .
C43 C42 H42 118.4 . .
C42 C43 C55 113.0(18) . .
C44 C43 C42 124.7(19) . .
C44 C43 C55 122.2(19) . .
C43 C44 H44 120.1 . .
C45 C44 C43 120(2) . .
C45 C44 H44 120.1 . .
C44 C45 H45 116.6 . .
C44 C45 C46 126.7(19) . .
C46 C45 H45 116.6 . .
C47 C46 C45 125.2(17) . .
C47 C46 C56 121.9(18) . .
C56 C46 C45 113.0(18) . .
C46 C47 H47 121.4 . .
C46 C47 C48 117.2(19) . .
C48 C47 H47 121.4 . .
C47 C48 H48 120.0 . .
C49 C48 C47 120(2) . .
C49 C48 H48 120.0 . .
C48 C49 H49 118.2 . .
C50 C49 C48 123.5(19) . .
C50 C49 H49 118.2 . .
C49 C50 C51 122.9(18) . .
C49 C50 C56 116.6(19) . .
C51 C50 C56 120(2) . .
C50 C51 H51 118.7 . .
C52 C51 C50 122.5(18) . .
C52 C51 H51 118.7 . .
C51 C52 H52 120.9 . .
C51 C52 C53 118.2(19) . .
C53 C52 H52 120.9 . .
C54 C53 C52 118.0(18) . .
C54 C53 C55 126(2) . .
C55 C53 C52 116.4(19) . .
C41 C54 H54 120.4 . .
C53 C54 C41 119(2) . .
C53 C54 H54 120.4 . .
C53 C55 C43 118.5(19) . .
C53 C55 C56 127.7(19) . .
C56 C55 C43 113.7(18) . .
C46 C56 C50 120.7(19) . .
C55 C56 C46 124.6(18) . .
C55 C56 C50 114.6(18) . .
C38 C33 C34 120.0(13) . .
C38 C33 C39 123.3(9) . .
C39 C33 C34 116.6(8) . .
C34 C34 C33 121.3(15) 2_575 .
C34 C34 C35 119.9(11) 2_575 .
C35 C34 C33 118.8(9) . .
C34 C35 C40 117.5(9) . 2_575
C36 C35 C34 119.6(9) . .
C36 C35 C40 122.8(13) . 2_575
C35 C36 H36 120.5 . .
C35 C36 C37 119.0(13) . .
C37 C36 H36 120.5 . .
C36 C37 H37 119.0 . .
C38 C37 C36 122.0(9) . .
C38 C37 H37 119.0 . .
C33 C38 H38 119.7 . .
C37 C38 C33 120.5(10) . .
C37 C38 H38 119.7 . .
C33 C39 H39 118.8 . .
C40 C39 C33 122.5(9) . .
C40 C39 H39 118.8 . .
C35 C40 H40 118.9 2_575 .
C39 C40 C35 122.1(12) . 2_575
C39 C40 H40 118.9 . .
F2 P1 F1 89.93(16) . .
F2 P1 F4 90.44(19) . .
F2 P1 F5 177.8(2) . .
F2 P1 F6 89.0(2) . .
F3 P1 F1 90.26(17) . .
F3 P1 F2 92.47(19) . .
F3 P1 F4 89.6(2) . .
F3 P1 F5 89.7(2) . .
F3 P1 F6 178.4(2) . .
F4 P1 F1 179.6(2) . .
F4 P1 F5 89.8(2) . .
F5 P1 F1 89.84(18) . .
F6 P1 F1 89.2(2) . .
F6 P1 F4 91.0(2) . .
F6 P1 F5 88.8(2) . .
F8 P2 F7 178.4(6) . .
F8 P2 F9 91.5(5) . .
F8 P2 F11 89.2(5) . .
F8 P2 F12 91.2(5) . .
F9 P2 F7 89.9(6) . .
F9 P2 F11 88.2(7) . .
F10 P2 F7 88.8(6) . .
F10 P2 F8 91.9(6) . .
F10 P2 F9 92.0(8) . .
F10 P2 F11 178.9(7) . .
F10 P2 F12 90.3(7) . .
F11 P2 F7 90.1(6) . .
F12 P2 F7 87.4(6) . .
F12 P2 F9 176.5(7) . .
F12 P2 F11 89.5(6) . .
F7A P2A F9A 90.6(6) . .
F8A P2A F7A 178.7(7) . .
F8A P2A F9A 88.2(6) . .
F8A P2A F10A 91.5(6) . .
F8A P2A F12A 92.4(5) . .
F10A P2A F7A 88.8(6) . .
F10A P2A F9A 89.4(7) . .
F10A P2A F12A 90.3(7) . .
F11A P2A F7A 90.6(5) . .
F11A P2A F8A 89.2(4) . .
F11A P2A F9A 89.6(6) . .
F11A P2A F10A 178.8(8) . .
F11A P2A F12A 90.8(6) . .
F12A P2A F7A 88.8(6) . .
F12A P2A F9A 179.3(6) . .
F7B P2B F8B 85.4(11) . .
F7B P2B F10B 82.2(11) . .
F8B P2B F10B 164.7(14) . .
F9B P2B F7B 175.9(16) . .
F9B P2B F8B 90.7(13) . .
F9B P2B F10B 101.4(17) . .
F9B P2B F11B 90.9(13) . .
F9B P2B F12B 92.5(19) . .
F11B P2B F7B 87.6(12) . .
F11B P2B F8B 86.4(11) . .
F11B P2B F10B 84.3(12) . .
F11B P2B F12B 170.7(17) . .
F12B P2B F7B 88.4(14) . .
F12B P2B F8B 84.9(14) . .
F12B P2B F10B 103.5(19) . .
N3 C57 C58 179.6(7) . .
C57 C58 H58A 109.5 . .
C57 C58 H58B 109.5 . .
C57 C58 H58C 109.5 . .
H58A C58 H58B 109.5 . .
H58A C58 H58C 109.5 . .
H58B C58 H58C 109.5 . .
N4 C59 C60 178.2(7) . .
C59 C60 H60A 109.5 . .
C59 C60 H60B 109.5 . .
C59 C60 H60C 109.5 . .
H60A C60 H60B 109.5 . .
H60A C60 H60C 109.5 . .
H60B C60 H60C 109.5 . .

loop_
_geom_bond_atom_site_label_1
_geom_bond_atom_site_label_2
_geom_bond_distance
_geom_bond_site_symmetry_2
N1 C1 1.491(6) .
N1 C2 1.345(7) .
N1 C21 1.326(7) .
N2 C11 1.330(6) .
N2 C12 1.345(7) .
N2 C26 1.502(5) .
C1 H1A 0.9900 .
C1 H1B 0.9900 .
C1 C30 1.504(7) 2_575
C2 H2 0.9500 .
C2 C3 1.382(7) .
C3 H3 0.9500 .
C3 C4 1.577(11) .
C3 C22 1.383(8) .
C4 H4 0.9500 .
C4 C5 1.334(13) .
C5 H5 0.9500 .
C5 C6 1.529(11) .
C6 H6 0.9500 .
C6 C7 1.398(7) .
C6 C23 1.417(7) .
C7 H7 0.9500 .
C7 C8 1.509(10) .
C7 C24 1.413(7) .
C8 H8 0.9500 .
C8 C9 1.381(12) .
C9 H9 0.9500 .
C9 C10 1.505(10) .
C10 H10 0.9500 .
C10 C11 1.398(6) .
C10 C25 1.403(7) .
C11 H11 0.9500 .
C12 H12 0.9500 .
C12 C13 1.368(7) .
C13 H13 0.9500 .
C13 C14 1.439(11) .
C13 C25 1.400(7) .
C14 H14 0.9500 .
C14 C15 1.342(13) .
C15 H15 0.9500 .
C15 C16 1.435(10) .
C16 H16 0.9500 .
C16 C17 1.379(7) .
C16 C24 1.410(7) .
C17 H17 0.9500 .
C17 C18 1.425(11) .
C17 C23 1.405(7) .
C18 H18 0.9500 .
C18 C19 1.366(13) .
C19 H19 0.9500 .
C19 C20 1.352(12) .
C20 H20 0.9500 .
C20 C21 1.397(7) .
C20 C22 1.404(7) .
C21 H21 0.9500 .
C22 C23 1.457(6) .
C24 C25 1.449(6) .
C26 H26A 0.9900 .
C26 H26B 0.9900 .
C26 C27 1.504(6) .
C27 C28 1.379(7) .
C27 C32 1.390(7) .
C28 H28 0.9500 .
C28 C29 1.389(6) .
C29 H29 0.9500 .
C29 C30 1.396(7) .
C30 C1 1.504(7) 2_575
C30 C31 1.370(7) .
C31 H31 0.9500 .
C31 C32 1.397(7) .
C32 H32 0.9500 .
C41 H41 0.9500 .
C41 C42 1.41(3) .
C41 C54 1.34(3) .
C42 H42 0.9500 .
C42 C43 1.44(3) .
C43 C44 1.39(3) .
C43 C55 1.46(3) .
C44 H44 0.9500 .
C44 C45 1.23(3) .
C45 H45 0.9500 .
C45 C46 1.46(3) .
C46 C47 1.39(3) .
C46 C56 1.41(3) .
C47 H47 0.9500 .
C47 C48 1.46(3) .
C48 H48 0.9500 .
C48 C49 1.42(3) .
C49 H49 0.9500 .
C49 C50 1.36(3) .
C50 C51 1.47(3) .
C50 C56 1.47(3) .
C51 H51 0.9500 .
C51 C52 1.35(3) .
C52 H52 0.9500 .
C52 C53 1.54(3) .
C53 C54 1.34(3) .
C53 C55 1.39(3) .
C54 H54 0.9500 .
C55 C56 1.40(3) .
C33 C34 1.440(13) .
C33 C38 1.363(13) .
C33 C39 1.437(15) .
C34 C34 1.395(16) 2_575
C34 C35 1.436(15) .
C35 C36 1.369(12) .
C35 C40 1.439(13) 2_575
C36 H36 0.9500 .
C36 C37 1.431(14) .
C37 H37 0.9500 .
C37 C38 1.354(15) .
C38 H38 0.9500 .
C39 H39 0.9500 .
C39 C40 1.322(12) .
C40 C35 1.439(13) 2_575
C40 H40 0.9500 .
P1 F1 1.616(3) .
P1 F2 1.566(3) .
P1 F3 1.556(4) .
P1 F4 1.590(4) .
P1 F5 1.590(4) .
P1 F6 1.583(4) .
P2 F7 1.589(9) .
P2 F8 1.556(8) .
P2 F9 1.581(9) .
P2 F10 1.555(10) .
P2 F11 1.585(9) .
P2 F12 1.581(9) .
P2A F7A 1.596(8) .
P2A F8A 1.572(8) .
P2A F9A 1.598(10) .
P2A F10A 1.572(9) .
P2A F11A 1.566(8) .
P2A F12A 1.580(9) .
P2B F7B 1.602(13) .
P2B F8B 1.604(13) .
P2B F9B 1.554(14) .
P2B F10B 1.630(14) .
P2B F11B 1.597(14) .
P2B F12B 1.600(15) .
N3 C57 1.136(7) .
C57 C58 1.434(10) .
C58 H58A 0.9800 .
C58 H58B 0.9800 .
C58 H58C 0.9800 .
N4 C59 1.124(9) .
C59 C60 1.440(10) .
C60 H60A 0.9800 .
C60 H60B 0.9800 .
C60 H60C 0.9800 .

loop_
_geom_torsion_atom_site_label_1
_geom_torsion_atom_site_label_2
_geom_torsion_atom_site_label_3
_geom_torsion_atom_site_label_4
_geom_torsion
_geom_torsion_site_symmetry_1
_geom_torsion_site_symmetry_4
N1 C2 C3 C4 176.3(5) . .
N1 C2 C3 C22 -1.7(8) . .
N2 C12 C13 C14 -171.5(6) . .
N2 C12 C13 C25 0.9(7) . .
N2 C26 C27 C28 -85.1(4) . .
N2 C26 C27 C32 91.1(5) . .
C1 N1 C2 C3 173.7(4) . .
C1 N1 C21 C20 -172.7(4) . .
C1 C30 C31 C32 171.6(4) 2_575 .
C2 N1 C1 C30 -85.2(5) . 2_575
C2 N1 C21 C20 2.5(7) . .
C2 C3 C4 C5 175.4(6) . .
C2 C3 C22 C20 3.6(7) . .
C2 C3 C22 C23 -175.6(4) . .
C3 C4 C5 C6 2.4(11) . .
C3 C22 C23 C6 -1.9(6) . .
C3 C22 C23 C17 175.5(4) . .
C4 C3 C22 C20 -174.4(5) . .
C4 C3 C22 C23 6.4(7) . .
C4 C5 C6 C7 -177.7(6) . .
C4 C5 C6 C23 2.0(10) . .
C5 C6 C7 C8 0.1(8) . .
C5 C6 C7 C24 179.7(4) . .
C5 C6 C23 C17 -179.8(4) . .
C5 C6 C23 C22 -2.5(6) . .
C6 C7 C8 C9 179.6(6) . .
C6 C7 C24 C16 0.0(6) . .
C6 C7 C24 C25 -178.6(4) . .
C7 C6 C23 C17 -0.1(6) . .
C7 C6 C23 C22 177.3(3) . .
C7 C8 C9 C10 -4.3(10) . .
C7 C24 C25 C10 2.4(5) . .
C7 C24 C25 C13 -179.1(4) . .
C8 C7 C24 C16 179.6(5) . .
C8 C7 C24 C25 1.0(6) . .
C8 C9 C10 C11 -175.2(6) . .
C8 C9 C10 C25 7.5(9) . .
C9 C10 C11 N2 -177.0(5) . .
C9 C10 C25 C13 175.0(4) . .
C9 C10 C25 C24 -6.5(6) . .
C11 N2 C12 C13 -3.1(7) . .
C11 N2 C26 C27 85.4(5) . .
C11 C10 C25 C13 -2.3(6) . .
C11 C10 C25 C24 176.2(3) . .
C12 N2 C11 C10 2.6(6) . .
C12 N2 C26 C27 -88.9(5) . .
C12 C13 C14 C15 176.9(6) . .
C12 C13 C25 C10 1.8(6) . .
C12 C13 C25 C24 -176.7(4) . .
C13 C14 C15 C16 -2.9(13) . .
C14 C13 C25 C10 174.6(5) . .
C14 C13 C25 C24 -3.8(7) . .
C14 C15 C16 C17 -178.3(6) . .
C14 C15 C16 C24 1.0(10) . .
C15 C16 C17 C18 -0.1(8) . .
C15 C16 C17 C23 179.1(5) . .
C15 C16 C24 C7 -179.2(5) . .
C15 C16 C24 C25 -0.6(6) . .
C16 C17 C18 C19 176.8(6) . .
C16 C17 C23 C6 0.2(6) . .
C16 C17 C23 C22 -177.2(3) . .
C16 C24 C25 C10 -176.2(3) . .
C16 C24 C25 C13 2.2(6) . .
C17 C16 C24 C7 0.1(6) . .
C17 C16 C24 C25 178.7(3) . .
C17 C18 C19 C20 4.6(13) . .
C18 C17 C23 C6 179.4(5) . .
C18 C17 C23 C22 2.1(6) . .
C18 C19 C20 C21 -176.8(6) . .
C18 C19 C20 C22 -6.0(11) . .
C19 C20 C21 N1 170.2(5) . .
C19 C20 C22 C3 -173.7(5) . .
C19 C20 C22 C23 5.5(7) . .
C20 C22 C23 C6 178.9(4) . .
C20 C22 C23 C17 -3.8(6) . .
C21 N1 C1 C30 90.0(5) . 2_575
C21 N1 C2 C3 -1.5(7) . .
C21 C20 C22 C3 -2.6(6) . .
C21 C20 C22 C23 176.7(4) . .
C22 C3 C4 C5 -6.7(10) . .
C22 C20 C21 N1 -0.5(7) . .
C23 C6 C7 C8 -179.6(5) . .
C23 C6 C7 C24 0.0(6) . .
C23 C17 C18 C19 -2.4(10) . .
C24 C7 C8 C9 0.1(9) . .
C24 C16 C17 C18 -179.3(5) . .
C24 C16 C17 C23 -0.2(6) . .
C25 C10 C11 N2 0.2(6) . .
C25 C13 C14 C15 4.2(10) . .
C26 N2 C11 C10 -171.7(4) . .
C26 N2 C12 C13 171.1(4) . .
C26 C27 C28 C29 172.2(3) . .
C26 C27 C32 C31 -172.6(4) . .
C27 C28 C29 C30 1.0(5) . .
C28 C27 C32 C31 3.6(6) . .
C28 C29 C30 C1 -172.1(3) . 2_575
C28 C29 C30 C31 2.6(6) . .
C29 C30 C31 C32 -3.0(6) . .
C30 C31 C32 C27 0.0(6) . .
C32 C27 C28 C29 -4.1(5) . .
C41 C42 C43 C44 175.1(19) . .
C41 C42 C43 C55 -10(2) . .
C42 C41 C54 C53 -1(3) . .
C42 C43 C44 C45 174.9(17) . .
C42 C43 C55 C53 8(2) . .
C42 C43 C55 C56 -175.8(14) . .
C43 C44 C45 C46 1(3) . .
C43 C55 C56 C46 0(2) . .
C43 C55 C56 C50 178.2(15) . .
C44 C43 C55 C53 -176.6(16) . .
C44 C43 C55 C56 -1(2) . .
C44 C45 C46 C47 179.8(18) . .
C44 C45 C46 C56 -1(3) . .
C45 C46 C47 C48 177.0(17) . .
C45 C46 C56 C50 -177.4(15) . .
C45 C46 C56 C55 1(2) . .
C46 C47 C48 C49 3(3) . .
C47 C46 C56 C50 2(3) . .
C47 C46 C56 C55 179.8(17) . .
C47 C48 C49 C50 -4(3) . .
C48 C49 C50 C51 177.0(17) . .
C48 C49 C50 C56 3(3) . .
C49 C50 C51 C52 -178.2(17) . .
C49 C50 C56 C46 -2(2) . .
C49 C50 C56 C55 179.5(16) . .
C50 C51 C52 C53 3(2) . .
C51 C50 C56 C46 -176.1(16) . .
C51 C50 C56 C55 6(2) . .
C51 C52 C53 C54 -179.6(16) . .
C51 C52 C53 C55 -3(2) . .
C52 C53 C54 C41 175.5(18) . .
C52 C53 C55 C43 -179.8(14) . .
C52 C53 C55 C56 5(3) . .
C53 C55 C56 C46 175.8(19) . .
C53 C55 C56 C50 -6(3) . .
C54 C41 C42 C43 6(3) . .
C54 C53 C55 C43 -3(3) . .
C54 C53 C55 C56 -178.9(18) . .
C55 C43 C44 C45 0(3) . .
C55 C53 C54 C41 -1(3) . .
C56 C46 C47 C48 -2(3) . .
C56 C50 C51 C52 -5(2) . .
C33 C34 C35 C36 1.8(9) . .
C33 C34 C35 C40 -179.5(4) . 2_575
C33 C39 C40 C35 1.9(10) . 2_575
C34 C33 C38 C37 2.3(10) . .
C34 C33 C39 C40 -2.3(10) . .
C34 C34 C35 C36 -179.9(5) 2_575 .
C34 C34 C35 C40 -1.3(10) 2_575 2_575
C34 C35 C36 C37 -1.8(9) . .
C35 C36 C37 C38 2.2(9) . .
C36 C37 C38 C33 -2.4(11) . .
C38 C33 C34 C34 179.8(6) . 2_575
C38 C33 C34 C35 -2.0(9) . .
C38 C33 C39 C40 -179.7(5) . .
C39 C33 C34 C34 2.2(10) . 2_575
C39 C33 C34 C35 -179.6(5) . .
C39 C33 C38 C37 179.7(6) . .
C40 C35 C36 C37 179.5(5) 2_575 .
